data_1554872
loop_
_publ_author_name
'Zhang, Yan-Ping'
'You, Yong'
'Zhao, Jian-Qiang'
'Zhou, Xiao-Jian'
'Zhang, Xiao-Mei'
'Xu, Xiao-Ying'
'Yuan, Wei-Cheng'

_publ_section_title
;
 A AgOAc/quinine-derived aminophosphine complex as an efficient catalyst
 for diastereo- and enantioselective 1,3-dipolar cycloaddition of
 \a,\b-unsaturated 7-azaindoline amides and azomethine ylides
;
_journal_issue 11
_journal_name_full 'Organic Chemistry Frontiers'
_journal_page_first 1879
_journal_paper_doi 10.1039/C9QO00347A
_journal_volume 6
_journal_year 2019
_chemical_absolute_configuration ad
_chemical_formula_moiety 'C28 H29 N3 O4'
_chemical_formula_sum 'C28 H29 N3 O4'
_chemical_formula_weight 471.54
_space_group_crystal_system monoclinic
_space_group_IT_number 4
_space_group_name_Hall 'P 2yb'
_space_group_name_H-M_alt 'P 1 21 1'
_atom_sites_solution_hydrogens mixed
_atom_sites_solution_primary iterative
_audit_creation_date 2018-09-19
_audit_creation_method
;
Olex2 1.2
(compiled 2018.05.29 svn.r3508 for OlexSys, GUI svn.r5506)
;
_audit_update_record
;
2019-01-28 deposited with the CCDC.	2019-04-15 downloaded from the CCDC.
;
_cell_angle_alpha 90
_cell_angle_beta 109.003(4)
_cell_angle_gamma 90
_cell_formula_units_Z 2
_cell_length_a 7.8070(3)
_cell_length_b 15.9924(5)
_cell_length_c 10.5193(4)
_cell_measurement_reflns_used 4759
_cell_measurement_temperature 293(2)
_cell_measurement_theta_max 70.3640
_cell_measurement_theta_min 4.4410
_cell_volume 1241.79(8)
_computing_cell_refinement
;
CrysAlisPro, Agilent Technologies,
Version 1.171.37.35 (release 13-08-2014 CrysAlis171 .NET)
(compiled Aug 13 2014,18:06:01)
;
_computing_data_collection
;
CrysAlisPro, Agilent Technologies,
Version 1.171.37.35 (release 13-08-2014 CrysAlis171 .NET)
(compiled Aug 13 2014,18:06:01)
;
_computing_data_reduction
;
CrysAlisPro, Agilent Technologies,
Version 1.171.37.35 (release 13-08-2014 CrysAlis171 .NET)
(compiled Aug 13 2014,18:06:01)
;
_computing_molecular_graphics 'Olex2 (Dolomanov et al., 2009)'
_computing_publication_material 'Olex2 (Dolomanov et al., 2009)'
_computing_structure_refinement 'ShelXL (Sheldrick, 2015)'
_computing_structure_solution
;
Superflip (Palatinus & Chapuis, 2007;Palatinus & van der Lee, 2008;
Palatinus et al., 2012)
;
_diffrn_ambient_temperature 293(2)
_diffrn_detector 'CCD plate'
_diffrn_detector_area_resol_mean 16.2312
_diffrn_detector_type Eos
_diffrn_measured_fraction_theta_full 1.000
_diffrn_measured_fraction_theta_max 0.995
_diffrn_measurement_details
;
#__ type_ start__ end____ width___ exp.time_
  1 omega -102.00  -15.00   1.0000    1.0000
omega____ theta____ kappa____ phi______ frames
    -      -33.5000  -57.0000 -120.0000 87

#__ type_ start__ end____ width___ exp.time_
  2 omega -105.00   38.00   1.0000    1.0000
omega____ theta____ kappa____ phi______ frames
    -      -33.5000    0.0000 -120.0000 143

#__ type_ start__ end____ width___ exp.time_
  3 omega   57.00  110.00   1.0000    1.0000
omega____ theta____ kappa____ phi______ frames
    -       36.4734  178.0000    0.0000 53

#__ type_ start__ end____ width___ exp.time_
  4 omega   26.00   99.00   1.0000    1.0000
omega____ theta____ kappa____ phi______ frames
    -       36.4734 -137.0000 -158.0000 73

#__ type_ start__ end____ width___ exp.time_
  5 omega  -32.00   55.00   1.0000    1.0000
omega____ theta____ kappa____ phi______ frames
    -       36.4734  -57.0000  150.0000 87

#__ type_ start__ end____ width___ exp.time_
  6 omega  -31.00   59.00   1.0000    1.0000
omega____ theta____ kappa____ phi______ frames
    -       36.4734  -37.0000 -180.0000 90

#__ type_ start__ end____ width___ exp.time_
  7 omega   23.00   91.00   1.0000    1.0000
omega____ theta____ kappa____ phi______ frames
    -       36.4734   57.0000 -120.0000 68

#__ type_ start__ end____ width___ exp.time_
  8 omega   -3.00   76.00   1.0000    1.0000
omega____ theta____ kappa____ phi______ frames
    -       36.4734  -99.0000   60.0000 79

#__ type_ start__ end____ width___ exp.time_
  9 omega  -10.00   23.00   1.0000    1.0000
omega____ theta____ kappa____ phi______ frames
    -       36.4734  -57.0000  -30.0000 33

#__ type_ start__ end____ width___ exp.time_
 10 omega   68.00  110.00   1.0000    1.0000
omega____ theta____ kappa____ phi______ frames
    -       36.4734  178.0000   60.0000 42

#__ type_ start__ end____ width___ exp.time_
 11 omega   83.00  110.00   1.0000    1.0000
omega____ theta____ kappa____ phi______ frames
    -       36.4734  178.0000  -90.0000 27

#__ type_ start__ end____ width___ exp.time_
 12 omega   48.00  105.00   1.0000    1.5000
omega____ theta____ kappa____ phi______ frames
    -      108.0000  -94.0000   30.0000 57

#__ type_ start__ end____ width___ exp.time_
 13 omega  107.00  162.00   1.0000    1.5000
omega____ theta____ kappa____ phi______ frames
    -      108.0000   61.0000   30.0000 55

#__ type_ start__ end____ width___ exp.time_
 14 omega   51.00   91.00   1.0000    1.5000
omega____ theta____ kappa____ phi______ frames
    -      108.0000  -30.0000   90.0000 40

#__ type_ start__ end____ width___ exp.time_
 15 omega   79.00  104.00   1.0000    1.5000
omega____ theta____ kappa____ phi______ frames
    -      108.0000  -94.0000 -120.0000 25

#__ type_ start__ end____ width___ exp.time_
 16 omega   38.00   89.00   1.0000    1.5000
omega____ theta____ kappa____ phi______ frames
    -      108.0000  -45.0000  -90.0000 51

#__ type_ start__ end____ width___ exp.time_
 17 omega   38.00   73.00   1.0000    1.5000
omega____ theta____ kappa____ phi______ frames
    -      108.0000  -94.0000 -120.0000 35

#__ type_ start__ end____ width___ exp.time_
 18 omega   42.00   94.00   1.0000    1.5000
omega____ theta____ kappa____ phi______ frames
    -      108.0000  -45.0000 -150.0000 52

#__ type_ start__ end____ width___ exp.time_
 19 omega   49.00   85.00   1.0000    1.5000
omega____ theta____ kappa____ phi______ frames
    -      108.0000  -15.0000 -120.0000 36

#__ type_ start__ end____ width___ exp.time_
 20 omega   90.00  150.00   1.0000    1.5000
omega____ theta____ kappa____ phi______ frames
    -      108.0000   45.0000 -150.0000 60

#__ type_ start__ end____ width___ exp.time_
 21 omega   68.00  113.00   1.0000    1.5000
omega____ theta____ kappa____ phi______ frames
    -      108.0000 -111.0000  150.0000 45

#__ type_ start__ end____ width___ exp.time_
 22 omega   42.00   92.00   1.0000    1.5000
omega____ theta____ kappa____ phi______ frames
    -      108.0000  -45.0000   60.0000 50

#__ type_ start__ end____ width___ exp.time_
 23 omega   47.00   90.00   1.0000    1.5000
omega____ theta____ kappa____ phi______ frames
    -      108.0000  -30.0000  -30.0000 43

#__ type_ start__ end____ width___ exp.time_
 24 omega   56.00  105.00   1.0000    1.5000
omega____ theta____ kappa____ phi______ frames
    -      108.0000  -94.0000  -30.0000 49

#__ type_ start__ end____ width___ exp.time_
 25 omega   86.00  173.00   1.0000    1.5000
omega____ theta____ kappa____ phi______ frames
    -      108.0000   30.0000   90.0000 87

#__ type_ start__ end____ width___ exp.time_
 26 omega   79.00  105.00   1.0000    1.5000
omega____ theta____ kappa____ phi______ frames
    -      108.0000  -94.0000 -150.0000 26

#__ type_ start__ end____ width___ exp.time_
 27 omega   39.00   74.00   1.0000    1.5000
omega____ theta____ kappa____ phi______ frames
    -      108.0000  -94.0000 -150.0000 35

#__ type_ start__ end____ width___ exp.time_
 28 omega   45.00   70.00   1.0000    1.5000
omega____ theta____ kappa____ phi______ frames
    -      108.0000  -94.0000 -180.0000 25

#__ type_ start__ end____ width___ exp.time_
 29 omega   61.00   97.00   1.0000    1.5000
omega____ theta____ kappa____ phi______ frames
    -      108.0000  -45.0000    0.0000 36

#__ type_ start__ end____ width___ exp.time_
 30 omega   90.00  176.00   1.0000    1.5000
omega____ theta____ kappa____ phi______ frames
    -      108.0000   61.0000  150.0000 86

#__ type_ start__ end____ width___ exp.time_
 31 omega   85.00  111.00   1.0000    1.5000
omega____ theta____ kappa____ phi______ frames
    -      108.0000  178.0000  -60.0000 26

#__ type_ start__ end____ width___ exp.time_
 32 omega   74.00   99.00   1.0000    1.5000
omega____ theta____ kappa____ phi______ frames
    -      108.0000  -45.0000   30.0000 25

#__ type_ start__ end____ width___ exp.time_
 33 omega   83.00  125.00   1.0000    1.5000
omega____ theta____ kappa____ phi______ frames
    -      108.0000  -77.0000   60.0000 42

#__ type_ start__ end____ width___ exp.time_
 34 omega   64.00   90.00   1.0000    1.5000
omega____ theta____ kappa____ phi______ frames
    -      108.0000  -94.0000  -90.0000 26

#__ type_ start__ end____ width___ exp.time_
 35 omega   37.00   62.00   1.0000    1.5000
omega____ theta____ kappa____ phi______ frames
    -      108.0000  -30.0000  -60.0000 25

#__ type_ start__ end____ width___ exp.time_
 36 omega  153.00  178.00   1.0000    1.5000
omega____ theta____ kappa____ phi______ frames
    -      108.0000  111.0000 -150.0000 25

#__ type_ start__ end____ width___ exp.time_
 37 omega   89.00  123.00   1.0000    1.5000
omega____ theta____ kappa____ phi______ frames
    -      108.0000  -77.0000 -120.0000 34

#__ type_ start__ end____ width___ exp.time_
 38 omega   89.00  115.00   1.0000    1.5000
omega____ theta____ kappa____ phi______ frames
    -      108.0000   45.0000   30.0000 26

#__ type_ start__ end____ width___ exp.time_
 39 omega  122.00  149.00   1.0000    1.5000
omega____ theta____ kappa____ phi______ frames
    -      108.0000   45.0000   30.0000 27

#__ type_ start__ end____ width___ exp.time_
 40 omega   74.00  100.00   1.0000    1.5000
omega____ theta____ kappa____ phi______ frames
    -      108.0000  -94.0000 -180.0000 26

#__ type_ start__ end____ width___ exp.time_
 41 omega   60.00   85.00   1.0000    1.5000
omega____ theta____ kappa____ phi______ frames
    -      108.0000  178.0000  150.0000 25

#__ type_ start__ end____ width___ exp.time_
 42 omega   97.00  123.00   1.0000    1.5000
omega____ theta____ kappa____ phi______ frames
    -      108.0000  178.0000  150.0000 26

#__ type_ start__ end____ width___ exp.time_
 43 omega   66.00  114.00   1.0000    1.5000
omega____ theta____ kappa____ phi______ frames
    -      108.0000   15.0000 -180.0000 48

#__ type_ start__ end____ width___ exp.time_
 44 omega  148.00  176.00   1.0000    1.5000
omega____ theta____ kappa____ phi______ frames
    -      108.0000  111.0000  120.0000 28

#__ type_ start__ end____ width___ exp.time_
 45 omega  113.00  164.00   1.0000    1.5000
omega____ theta____ kappa____ phi______ frames
    -      108.0000   61.0000  -90.0000 51

#__ type_ start__ end____ width___ exp.time_
 46 omega   81.00  107.00   1.0000    1.5000
omega____ theta____ kappa____ phi______ frames
    -      108.0000  -61.0000 -180.0000 26

#__ type_ start__ end____ width___ exp.time_
 47 omega  103.00  129.00   1.0000    1.5000
omega____ theta____ kappa____ phi______ frames
    -      108.0000  111.0000 -150.0000 26
;
_diffrn_measurement_device 'four-circle diffractometer'
_diffrn_measurement_device_type 'Xcalibur, Eos, Gemini'
_diffrn_measurement_method '\w scans'
_diffrn_orient_matrix_UB_11 0.1647800000
_diffrn_orient_matrix_UB_12 0.0580563000
_diffrn_orient_matrix_UB_13 0.0573266000
_diffrn_orient_matrix_UB_21 -0.1251530000
_diffrn_orient_matrix_UB_22 0.0768227000
_diffrn_orient_matrix_UB_23 -0.0394371000
_diffrn_orient_matrix_UB_31 -0.0278102000
_diffrn_orient_matrix_UB_32 -0.0021152000
_diffrn_orient_matrix_UB_33 0.1383278000
_diffrn_radiation_monochromator graphite
_diffrn_radiation_probe x-ray
_diffrn_radiation_type CuK\a
_diffrn_radiation_wavelength 1.54184
_diffrn_reflns_av_R_equivalents 0.0288
_diffrn_reflns_av_unetI/netI 0.0337
_diffrn_reflns_Laue_measured_fraction_full 1.000
_diffrn_reflns_Laue_measured_fraction_max 0.995
_diffrn_reflns_limit_h_max 9
_diffrn_reflns_limit_h_min -9
_diffrn_reflns_limit_k_max 19
_diffrn_reflns_limit_k_min -19
_diffrn_reflns_limit_l_max 12
_diffrn_reflns_limit_l_min -9
_diffrn_reflns_number 12385
_diffrn_reflns_point_group_measured_fraction_full 1.000
_diffrn_reflns_point_group_measured_fraction_max 0.991
_diffrn_reflns_theta_full 67.684
_diffrn_reflns_theta_max 70.894
_diffrn_reflns_theta_min 4.445
_diffrn_source 'Enhance (Cu) X-ray Source'
_exptl_absorpt_coefficient_mu 0.688
_exptl_absorpt_correction_T_max 1.00000
_exptl_absorpt_correction_T_min 0.92294
_exptl_absorpt_correction_type multi-scan
_exptl_absorpt_process_details
;
CrysAlisPro, Agilent Technologies,
Version 1.171.37.35 (release 13-08-2014 CrysAlis171 .NET)
(compiled Aug 13 2014,18:06:01)
Empirical absorption correction using spherical harmonics,
 implemented in SCALE3 ABSPACK scaling algorithm.
;
_exptl_crystal_colour colourless
_exptl_crystal_colour_primary colourless
_exptl_crystal_density_diffrn 1.261
_exptl_crystal_description prism
_exptl_crystal_F_000 500
_exptl_crystal_size_max 0.16
_exptl_crystal_size_mid 0.14
_exptl_crystal_size_min 0.1
_refine_diff_density_max 0.131
_refine_diff_density_min -0.140
_refine_diff_density_rms 0.030
_refine_ls_abs_structure_details
;
 Flack x determined using 1840 quotients [(I+)-(I-)]/[(I+)+(I-)]
 (Parsons, Flack and Wagner, Acta Cryst. B69 (2013) 249-259).
;
_refine_ls_abs_structure_Flack -0.20(12)
_refine_ls_extinction_coef 0.0068(8)
_refine_ls_extinction_expression Fc^*^=kFc[1+0.001xFc^2^\l^3^/sin(2\q)]^-1/4^
_refine_ls_extinction_method 'SHELXL-2014/7 (Sheldrick 2014'
_refine_ls_goodness_of_fit_ref 1.042
_refine_ls_hydrogen_treatment mixed
_refine_ls_matrix_type full
_refine_ls_number_parameters 324
_refine_ls_number_reflns 4763
_refine_ls_number_restraints 1
_refine_ls_restrained_S_all 1.042
_refine_ls_R_factor_all 0.0442
_refine_ls_R_factor_gt 0.0395
_refine_ls_shift/su_max 0.000
_refine_ls_shift/su_mean 0.000
_refine_ls_structure_factor_coef Fsqd
_refine_ls_weighting_details 'w=1/[\s^2^(Fo^2^)+(0.0529P)^2^+0.0941P] where P=(Fo^2^+2Fc^2^)/3'
_refine_ls_weighting_scheme calc
_refine_ls_wR_factor_gt 0.1007
_refine_ls_wR_factor_ref 0.1060
_reflns_Friedel_coverage 0.918
_reflns_Friedel_fraction_full 1.000
_reflns_Friedel_fraction_max 0.987
_reflns_number_gt 4346
_reflns_number_total 4763
_reflns_threshold_expression 'I > 2\s(I)'
_cod_data_source_file c9qo00347a2.cif
_cod_data_source_block 201809376
_cod_original_cell_volume 1241.80(8)
_cod_database_code 1554872
_shelx_shelxl_version_number 2014/7
_chemical_oxdiff_formula C15H15O3N2
_shelx_space_group_comment
;
The symmetry employed for this shelxl refinement is uniquely defined
by the following loop, which should always be used as a source of
symmetry information in preference to the above space-group names.
They are only intended as comments.
;
_shelx_estimated_absorpt_t_max 0.934
_shelx_estimated_absorpt_t_min 0.898
_reflns_odcompleteness_completeness 99.96
_reflns_odcompleteness_iscentric 1
_reflns_odcompleteness_theta 66.97
_olex2_refinement_description
;
1. Fixed Uiso
 At 1.2 times of:
  All C(H) groups, All C(H,H) groups
 At 1.5 times of:
  All C(H,H,H) groups
2.a Ternary CH refined with riding coordinates:
 C1(H1A), C2(H2), C3(H3), C4(H4)
2.b Secondary CH2 refined with riding coordinates:
 C13(H13A,H13B), C14(H14A,H14B)
2.c Aromatic/amide H refined with riding coordinates:
 C6(H6), C7(H7), C9(H9), C10(H10), C17(H17), C18(H18), C19(H19), C22(H22),
 C23(H23), C24(H24), C25(H25)
2.d Idealised Me refined as rotating group:
 C11(H11A,H11B,H11C), C26(H26A,H26B,H26C), C28(H28A,H28B,H28C)
;
_olex2_date_sample_data_collection 2018-09-18
_olex2_submission_special_instructions 'No special instructions were received'

loop_
_space_group_symop_operation_xyz
'x, y, z'
'-x, y+1/2, -z'

loop_
_atom_site_label
_atom_site_type_symbol
_atom_site_fract_x
_atom_site_fract_y
_atom_site_fract_z
_atom_site_U_iso_or_equiv
_atom_site_adp_type
_atom_site_occupancy
_atom_site_site_symmetry_order
_atom_site_calc_flag
_atom_site_refinement_flags_posn
O1 O 1.3502(3) 0.24875(19) 0.3589(3) 0.0745(8) Uani 1 1 d .
O2 O 0.9152(3) 0.56267(18) 0.2903(2) 0.0643(7) Uani 1 1 d .
O3 O 0.4355(4) 0.45081(19) -0.0872(2) 0.0720(8) Uani 1 1 d .
O4 O 0.2365(3) 0.36540(15) -0.0454(2) 0.0552(5) Uani 1 1 d .
N1 N 0.5407(3) 0.36809(15) 0.2078(2) 0.0430(5) Uani 1 1 d .
N2 N 0.9335(3) 0.54980(17) 0.5056(2) 0.0480(6) Uani 1 1 d .
N3 N 0.7428(4) 0.4867(2) 0.6191(3) 0.0588(7) Uani 1 1 d .
C1 C 0.6784(4) 0.39638(17) 0.3335(3) 0.0405(6) Uani 1 1 d .
H1A H 0.6441 0.3764 0.4099 0.049 Uiso 1 1 calc R
C2 C 0.6632(4) 0.49417(16) 0.3275(3) 0.0376(6) Uani 1 1 d .
H2 H 0.5943 0.5123 0.3855 0.045 Uiso 1 1 calc R
C3 C 0.5522(3) 0.51405(16) 0.1806(3) 0.0365(5) Uani 1 1 d .
H3 H 0.6342 0.5146 0.1271 0.044 Uiso 1 1 calc R
C4 C 0.4279(4) 0.43818(17) 0.1396(3) 0.0380(6) Uani 1 1 d .
H4 H 0.3221 0.4443 0.1695 0.046 Uiso 1 1 calc R
C5 C 0.8613(4) 0.35998(17) 0.3437(3) 0.0419(6) Uani 1 1 d .
C6 C 0.9715(5) 0.3262(2) 0.4625(3) 0.0556(8) Uani 1 1 d .
H6 H 0.9344 0.3282 0.5380 0.067 Uiso 1 1 calc R
C7 C 1.1372(5) 0.2889(3) 0.4732(3) 0.0617(9) Uani 1 1 d .
H7 H 1.2096 0.2669 0.5549 0.074 Uiso 1 1 calc R
C8 C 1.1922(4) 0.2849(2) 0.3622(3) 0.0532(7) Uani 1 1 d .
C9 C 1.0833(4) 0.3183(2) 0.2412(3) 0.0543(8) Uani 1 1 d .
H9 H 1.1202 0.3159 0.1657 0.065 Uiso 1 1 calc R
C10 C 0.9202(4) 0.3551(2) 0.2327(3) 0.0475(7) Uani 1 1 d .
H10 H 0.8481 0.3771 0.1509 0.057 Uiso 1 1 calc R
C11 C 1.4652(6) 0.2123(4) 0.4799(6) 0.0965(16) Uani 1 1 d .
H11A H 1.5725 0.1911 0.4655 0.145 Uiso 1 1 calc GR
H11B H 1.4026 0.1673 0.5063 0.145 Uiso 1 1 calc GR
H11C H 1.4982 0.2538 0.5495 0.145 Uiso 1 1 calc GR
C12 C 0.8455(4) 0.53827(18) 0.3719(3) 0.0433(6) Uani 1 1 d .
C13 C 1.1139(5) 0.5900(3) 0.5463(4) 0.0640(9) Uani 1 1 d .
H13A H 1.1097 0.6416 0.4968 0.077 Uiso 1 1 calc R
H13B H 1.2027 0.5531 0.5295 0.077 Uiso 1 1 calc R
C14 C 1.1620(6) 0.6077(3) 0.6969(4) 0.0703(10) Uani 1 1 d .
H14A H 1.2810 0.5859 0.7465 0.084 Uiso 1 1 calc R
H14B H 1.1596 0.6673 0.7139 0.084 Uiso 1 1 calc R
C15 C 0.8879(4) 0.53014(19) 0.6210(3) 0.0475(7) Uani 1 1 d .
C16 C 1.0168(5) 0.5629(2) 0.7347(3) 0.0571(8) Uani 1 1 d .
C17 C 0.9929(6) 0.5503(3) 0.8572(3) 0.0724(11) Uani 1 1 d .
H17 H 1.0737 0.5721 0.9358 0.087 Uiso 1 1 calc R
C18 C 0.8450(7) 0.5042(3) 0.8589(4) 0.0756(12) Uani 1 1 d .
H18 H 0.8265 0.4931 0.9403 0.091 Uiso 1 1 calc R
C19 C 0.7244(6) 0.4746(3) 0.7411(4) 0.0710(11) Uani 1 1 d .
H19 H 0.6246 0.4445 0.7456 0.085 Uiso 1 1 calc R
C20 C 0.4490(4) 0.59614(17) 0.1586(3) 0.0394(6) Uani 1 1 d .
C21 C 0.4771(4) 0.65885(18) 0.0737(3) 0.0457(6) Uani 1 1 d .
C22 C 0.3715(5) 0.7303(2) 0.0533(4) 0.0603(8) Uani 1 1 d .
H22 H 0.3905 0.7722 -0.0019 0.072 Uiso 1 1 calc R
C23 C 0.2385(5) 0.7412(2) 0.1124(4) 0.0641(9) Uani 1 1 d .
H23 H 0.1683 0.7895 0.0960 0.077 Uiso 1 1 calc R
C24 C 0.2113(5) 0.6799(2) 0.1958(4) 0.0562(8) Uani 1 1 d .
H24 H 0.1230 0.6867 0.2367 0.067 Uiso 1 1 calc R
C25 C 0.3150(4) 0.60849(19) 0.2182(3) 0.0457(6) Uani 1 1 d .
H25 H 0.2955 0.5674 0.2745 0.055 Uiso 1 1 calc R
C26 C 0.6152(5) 0.6497(2) 0.0020(4) 0.0585(8) Uani 1 1 d .
H26A H 0.7324 0.6395 0.0666 0.088 Uiso 1 1 calc GR
H26B H 0.6188 0.7002 -0.0466 0.088 Uiso 1 1 calc GR
H26C H 0.5821 0.6036 -0.0597 0.088 Uiso 1 1 calc GR
C27 C 0.3700(4) 0.42129(17) -0.0103(3) 0.0427(6) Uani 1 1 d .
C28 C 0.1762(6) 0.3408(3) -0.1849(3) 0.0692(10) Uani 1 1 d .
H28A H 0.1578 0.3897 -0.2407 0.104 Uiso 1 1 calc GR
H28B H 0.0645 0.3104 -0.2049 0.104 Uiso 1 1 calc GR
H28C H 0.2663 0.3058 -0.2020 0.104 Uiso 1 1 calc GR
H1 H 0.478(5) 0.326(2) 0.232(3) 0.052(9) Uiso 1 1 d .

loop_
_atom_site_aniso_label
_atom_site_aniso_U_11
_atom_site_aniso_U_22
_atom_site_aniso_U_33
_atom_site_aniso_U_23
_atom_site_aniso_U_13
_atom_site_aniso_U_12
O1 0.0506(13) 0.0848(18) 0.0909(19) 0.0237(15) 0.0268(13) 0.0199(13)
O2 0.0569(13) 0.0865(17) 0.0485(12) 0.0049(11) 0.0158(10) -0.0262(13)
O3 0.0890(18) 0.0848(18) 0.0471(13) -0.0106(12) 0.0290(13) -0.0357(16)
O4 0.0584(12) 0.0580(12) 0.0431(11) -0.0087(10) 0.0081(9) -0.0199(11)
N1 0.0417(12) 0.0346(11) 0.0478(13) -0.0013(10) 0.0076(10) -0.0038(10)
N2 0.0452(13) 0.0524(14) 0.0417(13) -0.0040(11) 0.0078(10) -0.0107(11)
N3 0.0603(17) 0.0736(19) 0.0447(14) -0.0010(13) 0.0202(12) -0.0056(14)
C1 0.0457(14) 0.0389(13) 0.0372(13) 0.0024(11) 0.0138(11) -0.0024(11)
C2 0.0380(13) 0.0381(13) 0.0359(13) -0.0030(10) 0.0110(11) -0.0025(11)
C3 0.0382(13) 0.0368(12) 0.0340(12) -0.0016(10) 0.0112(10) -0.0034(11)
C4 0.0380(12) 0.0372(13) 0.0381(13) -0.0028(11) 0.0112(10) -0.0041(11)
C5 0.0432(14) 0.0390(13) 0.0386(13) -0.0009(11) 0.0066(11) -0.0017(12)
C6 0.0586(19) 0.065(2) 0.0376(15) 0.0037(13) 0.0086(14) 0.0090(16)
C7 0.0535(18) 0.074(2) 0.0481(17) 0.0109(16) 0.0035(14) 0.0147(18)
C8 0.0420(15) 0.0500(16) 0.066(2) 0.0071(15) 0.0153(14) 0.0029(14)
C9 0.0496(17) 0.0638(19) 0.0534(17) 0.0076(15) 0.0220(15) 0.0019(15)
C10 0.0436(15) 0.0556(17) 0.0410(14) 0.0111(13) 0.0106(12) 0.0005(13)
C11 0.056(2) 0.104(4) 0.124(4) 0.046(3) 0.022(3) 0.029(2)
C12 0.0432(14) 0.0428(14) 0.0425(14) -0.0005(12) 0.0121(12) -0.0052(12)
C13 0.0479(17) 0.071(2) 0.064(2) -0.0044(17) 0.0052(15) -0.0165(17)
C14 0.067(2) 0.063(2) 0.059(2) -0.0088(17) -0.0099(17) -0.0134(18)
C15 0.0505(16) 0.0475(16) 0.0413(15) -0.0034(12) 0.0104(12) 0.0038(13)
C16 0.0629(19) 0.0520(18) 0.0452(16) -0.0067(14) 0.0022(15) 0.0090(15)
C17 0.083(3) 0.077(2) 0.0436(18) -0.0126(17) 0.0021(17) 0.015(2)
C18 0.097(3) 0.092(3) 0.0412(17) 0.0028(18) 0.0276(19) 0.026(3)
C19 0.077(2) 0.090(3) 0.056(2) 0.0054(19) 0.0348(19) 0.007(2)
C20 0.0429(14) 0.0357(13) 0.0364(12) -0.0030(11) 0.0084(11) -0.0041(11)
C21 0.0496(16) 0.0393(14) 0.0474(15) 0.0029(12) 0.0146(13) -0.0053(12)
C22 0.067(2) 0.0425(16) 0.073(2) 0.0152(16) 0.0252(18) 0.0017(15)
C23 0.066(2) 0.0469(17) 0.082(2) 0.0059(17) 0.0267(19) 0.0146(16)
C24 0.0571(18) 0.0544(18) 0.0613(19) -0.0008(15) 0.0250(16) 0.0103(15)
C25 0.0510(16) 0.0441(14) 0.0422(14) 0.0008(12) 0.0155(13) -0.0004(13)
C26 0.064(2) 0.0503(17) 0.068(2) 0.0131(16) 0.0313(17) -0.0038(15)
C27 0.0444(14) 0.0395(14) 0.0420(14) -0.0029(11) 0.0108(12) -0.0022(11)
C28 0.080(2) 0.072(2) 0.0456(17) -0.0188(16) 0.0056(17) -0.0186(19)

loop_
_atom_type_symbol
_atom_type_description
_atom_type_scat_dispersion_real
_atom_type_scat_dispersion_imag
_atom_type_scat_source
C C 0.0181 0.0091 'International Tables Vol C Tables 4.2.6.8 and 6.1.1.4'
H H 0.0000 0.0000 'International Tables Vol C Tables 4.2.6.8 and 6.1.1.4'
N N 0.0311 0.0180 'International Tables Vol C Tables 4.2.6.8 and 6.1.1.4'
O O 0.0492 0.0322 'International Tables Vol C Tables 4.2.6.8 and 6.1.1.4'

loop_
_geom_angle_atom_site_label_1
_geom_angle_atom_site_label_2
_geom_angle_atom_site_label_3
_geom_angle
C8 O1 C11 117.5(3)
C27 O4 C28 115.6(3)
C1 N1 H1 106(2)
C4 N1 C1 110.6(2)
C4 N1 H1 114(2)
C12 N2 C13 118.0(2)
C12 N2 C15 132.6(3)
C15 N2 C13 109.4(3)
C15 N3 C19 114.6(3)
N1 C1 H1A 108.7
N1 C1 C2 104.2(2)
N1 C1 C5 109.9(2)
C2 C1 H1A 108.7
C5 C1 H1A 108.7
C5 C1 C2 116.4(2)
C1 C2 H2 108.7
C3 C2 C1 104.9(2)
C3 C2 H2 108.7
C12 C2 C1 113.5(2)
C12 C2 H2 108.7
C12 C2 C3 112.2(2)
C2 C3 H3 108.6
C4 C3 C2 102.6(2)
C4 C3 H3 108.6
C20 C3 C2 115.4(2)
C20 C3 H3 108.6
C20 C3 C4 112.8(2)
N1 C4 C3 104.2(2)
N1 C4 H4 110.8
N1 C4 C27 107.6(2)
C3 C4 H4 110.8
C27 C4 C3 112.5(2)
C27 C4 H4 110.8
C6 C5 C1 120.8(3)
C6 C5 C10 117.5(3)
C10 C5 C1 121.7(3)
C5 C6 H6 119.0
C5 C6 C7 122.0(3)
C7 C6 H6 119.0
C6 C7 H7 120.3
C8 C7 C6 119.4(3)
C8 C7 H7 120.3
O1 C8 C9 115.3(3)
C7 C8 O1 125.0(3)
C7 C8 C9 119.7(3)
C8 C9 H9 120.0
C10 C9 C8 120.1(3)
C10 C9 H9 120.0
C5 C10 H10 119.3
C9 C10 C5 121.4(3)
C9 C10 H10 119.3
O1 C11 H11A 109.5
O1 C11 H11B 109.5
O1 C11 H11C 109.5
H11A C11 H11B 109.5
H11A C11 H11C 109.5
H11B C11 H11C 109.5
O2 C12 N2 119.5(3)
O2 C12 C2 121.3(3)
N2 C12 C2 119.2(2)
N2 C13 H13A 110.6
N2 C13 H13B 110.6
N2 C13 C14 105.6(3)
H13A C13 H13B 108.7
C14 C13 H13A 110.6
C14 C13 H13B 110.6
C13 C14 H14A 111.1
C13 C14 H14B 111.1
H14A C14 H14B 109.0
C16 C14 C13 103.5(3)
C16 C14 H14A 111.1
C16 C14 H14B 111.1
N3 C15 N2 124.1(3)
N3 C15 C16 125.9(3)
C16 C15 N2 110.0(3)
C15 C16 C14 110.5(3)
C17 C16 C14 131.5(3)
C17 C16 C15 118.0(4)
C16 C17 H17 121.2
C18 C17 C16 117.5(3)
C18 C17 H17 121.2
C17 C18 H18 119.9
C19 C18 C17 120.3(3)
C19 C18 H18 119.9
N3 C19 C18 123.6(4)
N3 C19 H19 118.2
C18 C19 H19 118.2
C21 C20 C3 121.9(2)
C25 C20 C3 119.4(2)
C25 C20 C21 118.6(3)
C20 C21 C26 122.2(3)
C22 C21 C20 118.6(3)
C22 C21 C26 119.2(3)
C21 C22 H22 119.0
C23 C22 C21 122.1(3)
C23 C22 H22 119.0
C22 C23 H23 120.3
C24 C23 C22 119.3(3)
C24 C23 H23 120.3
C23 C24 H24 120.1
C25 C24 C23 119.8(3)
C25 C24 H24 120.1
C20 C25 H25 119.2
C24 C25 C20 121.7(3)
C24 C25 H25 119.2
C21 C26 H26A 109.5
C21 C26 H26B 109.5
C21 C26 H26C 109.5
H26A C26 H26B 109.5
H26A C26 H26C 109.5
H26B C26 H26C 109.5
O3 C27 O4 123.4(3)
O3 C27 C4 126.1(3)
O4 C27 C4 110.4(2)
O4 C28 H28A 109.5
O4 C28 H28B 109.5
O4 C28 H28C 109.5
H28A C28 H28B 109.5
H28A C28 H28C 109.5
H28B C28 H28C 109.5

loop_
_geom_bond_atom_site_label_1
_geom_bond_atom_site_label_2
_geom_bond_distance
O1 C8 1.372(4)
O1 C11 1.422(5)
O2 C12 1.220(4)
O3 C27 1.187(4)
O4 C27 1.331(4)
O4 C28 1.443(4)
N1 C1 1.477(4)
N1 C4 1.461(4)
N1 H1 0.91(4)
N2 C12 1.362(4)
N2 C13 1.479(4)
N2 C15 1.408(4)
N3 C15 1.323(4)
N3 C19 1.351(4)
C1 H1A 0.9800
C1 C2 1.568(4)
C1 C5 1.513(4)
C2 H2 0.9800
C2 C3 1.538(4)
C2 C12 1.519(4)
C3 H3 0.9800
C3 C4 1.526(4)
C3 C20 1.518(4)
C4 H4 0.9800
C4 C27 1.516(4)
C5 C6 1.377(4)
C5 C10 1.389(4)
C6 H6 0.9300
C6 C7 1.395(5)
C7 H7 0.9300
C7 C8 1.371(5)
C8 C9 1.387(5)
C9 H9 0.9300
C9 C10 1.379(4)
C10 H10 0.9300
C11 H11A 0.9600
C11 H11B 0.9600
C11 H11C 0.9600
C13 H13A 0.9700
C13 H13B 0.9700
C13 C14 1.531(5)
C14 H14A 0.9700
C14 H14B 0.9700
C14 C16 1.500(6)
C15 C16 1.390(4)
C16 C17 1.375(5)
C17 H17 0.9300
C17 C18 1.375(6)
C18 H18 0.9300
C18 C19 1.374(6)
C19 H19 0.9300
C20 C21 1.407(4)
C20 C25 1.398(4)
C21 C22 1.384(5)
C21 C26 1.510(4)
C22 H22 0.9300
C22 C23 1.384(5)
C23 H23 0.9300
C23 C24 1.378(5)
C24 H24 0.9300
C24 C25 1.375(5)
C25 H25 0.9300
C26 H26A 0.9600
C26 H26B 0.9600
C26 H26C 0.9600
C28 H28A 0.9600
C28 H28B 0.9600
C28 H28C 0.9600

loop_
_geom_hbond_atom_site_label_D
_geom_hbond_atom_site_label_H
_geom_hbond_atom_site_label_A
_geom_hbond_distance_DH
_geom_hbond_distance_HA
_geom_hbond_distance_DA
_geom_hbond_angle_DHA
_geom_hbond_site_symmetry_A
N1 H1 O1 0.91(4) 2.28(4) 3.150(4) 160(3) 1_455

loop_
_geom_torsion_atom_site_label_1
_geom_torsion_atom_site_label_2
_geom_torsion_atom_site_label_3
_geom_torsion_atom_site_label_4
_geom_torsion
O1 C8 C9 C10 179.1(3)
N1 C1 C2 C3 -14.7(3)
N1 C1 C2 C12 -137.5(2)
N1 C1 C5 C6 -135.4(3)
N1 C1 C5 C10 41.0(4)
N1 C4 C27 O3 -100.3(4)
N1 C4 C27 O4 77.6(3)
N2 C13 C14 C16 9.1(4)
N2 C15 C16 C14 -0.3(4)
N2 C15 C16 C17 179.4(3)
N3 C15 C16 C14 179.7(3)
N3 C15 C16 C17 -0.6(5)
C1 N1 C4 C3 29.1(3)
C1 N1 C4 C27 148.7(2)
C1 C2 C3 C4 31.4(3)
C1 C2 C3 C20 154.5(2)
C1 C2 C12 O2 96.9(3)
C1 C2 C12 N2 -82.3(3)
C1 C5 C6 C7 177.1(3)
C1 C5 C10 C9 -176.9(3)
C2 C1 C5 C6 106.4(3)
C2 C1 C5 C10 -77.1(3)
C2 C3 C4 N1 -36.8(3)
C2 C3 C4 C27 -153.0(2)
C2 C3 C20 C21 121.9(3)
C2 C3 C20 C25 -61.7(3)
C3 C2 C12 O2 -21.8(4)
C3 C2 C12 N2 159.0(3)
C3 C4 C27 O3 13.9(4)
C3 C4 C27 O4 -168.3(2)
C3 C20 C21 C22 176.8(3)
C3 C20 C21 C26 -1.7(4)
C3 C20 C25 C24 -176.6(3)
C4 N1 C1 C2 -8.9(3)
C4 N1 C1 C5 -134.2(2)
C4 C3 C20 C21 -120.7(3)
C4 C3 C20 C25 55.8(3)
C5 C1 C2 C3 106.5(3)
C5 C1 C2 C12 -16.3(3)
C5 C6 C7 C8 -0.5(6)
C6 C5 C10 C9 -0.4(5)
C6 C7 C8 O1 -178.9(4)
C6 C7 C8 C9 0.3(6)
C7 C8 C9 C10 -0.2(5)
C8 C9 C10 C5 0.2(5)
C10 C5 C6 C7 0.6(5)
C11 O1 C8 C7 0.2(6)
C11 O1 C8 C9 -178.9(4)
C12 N2 C13 C14 170.5(3)
C12 N2 C15 N3 6.1(5)
C12 N2 C15 C16 -173.9(3)
C12 C2 C3 C4 155.1(2)
C12 C2 C3 C20 -81.8(3)
C13 N2 C12 O2 -1.5(5)
C13 N2 C12 C2 177.7(3)
C13 N2 C15 N3 -173.5(3)
C13 N2 C15 C16 6.5(4)
C13 C14 C16 C15 -5.6(4)
C13 C14 C16 C17 174.7(4)
C14 C16 C17 C18 -178.7(4)
C15 N2 C12 O2 178.9(3)
C15 N2 C12 C2 -1.8(5)
C15 N2 C13 C14 -9.8(4)
C15 N3 C19 C18 -0.1(6)
C15 C16 C17 C18 1.6(5)
C16 C17 C18 C19 -1.9(6)
C17 C18 C19 N3 1.2(7)
C19 N3 C15 N2 179.8(3)
C19 N3 C15 C16 -0.1(5)
C20 C3 C4 N1 -161.6(2)
C20 C3 C4 C27 82.1(3)
C20 C21 C22 C23 -0.8(5)
C21 C20 C25 C24 0.0(4)
C21 C22 C23 C24 0.9(6)
C22 C23 C24 C25 -0.5(6)
C23 C24 C25 C20 0.1(5)
C25 C20 C21 C22 0.3(4)
C25 C20 C21 C26 -178.2(3)
C26 C21 C22 C23 177.8(3)
C28 O4 C27 O3 1.1(5)
C28 O4 C27 C4 -176.8(3)
